data_4023307
loop_
_publ_author_name
'Yuji Miyahara'
'Emi Nishimura'
'Takashi Sugimura'

_publ_section_title
;
 Unusual Condensation of 3-Thia[5](1,1')ferrocenophane-1,5-dione with
 Glyoxal. Formation of [1.1](2,3)Thiopheno(1,1')ferrocenophane-1,7-dione
;
_journal_name_full 'Journal of Organic Chemistry'
_journal_page_first 1783
_journal_page_last 1786
_journal_paper_doi 10.1021/jo702335w
_journal_volume 73
_journal_year 2008
_chemical_formula_moiety 'C16 H10 Fe O2 S '
_chemical_formula_sum 'C16 H10 Fe O2 S'
_chemical_formula_weight 322.16
_space_group_IT_number 14
_symmetry_cell_setting monoclinic
_symmetry_Int_Tables_number 14
_symmetry_space_group_name_Hall '-P 2ybc'
_symmetry_space_group_name_H-M 'P 1 21/c 1'
_audit_creation_date 'Wed Jun 14 15:16:18 2006'
_audit_creation_method 'by teXsan'
_cell_angle_alpha 90
_cell_angle_beta 106.117(9)
_cell_angle_gamma 90
_cell_formula_units_Z 4
_cell_length_a 11.640(2)
_cell_length_b 7.716(2)
_cell_length_c 14.946(1)
_cell_measurement_reflns_used 25
_cell_measurement_temperature 293.2
_cell_measurement_theta_max 15.0
_cell_measurement_theta_min 14.6
_cell_volume 1289.5(3)
_computing_cell_refinement 'MSC/AFC Diffractometer Control'
_computing_data_collection 'MSC/AFC Diffractometer Control'
_computing_data_reduction 'teXsan Ver. 1.11'
_computing_publication_material 'teXsan Ver. 1.11'
_computing_structure_refinement 'teXsan Ver. 1.10'
_computing_structure_solution SAPI91
_diffrn_measured_fraction_theta_full 1.0004
_diffrn_measured_fraction_theta_max 1.0004
_diffrn_measurement_device_type 'Rigaku AFC7R'
_diffrn_measurement_method \w-2\q
_diffrn_radiation_type 'Mo K\a'
_diffrn_radiation_wavelength 0.7107
_diffrn_reflns_av_R_equivalents 0.014
_diffrn_reflns_limit_h_max 13
_diffrn_reflns_limit_h_min 0
_diffrn_reflns_limit_k_max 9
_diffrn_reflns_limit_k_min 0
_diffrn_reflns_limit_l_max 17
_diffrn_reflns_limit_l_min -17
_diffrn_reflns_number 2587
_diffrn_reflns_theta_full 24.99
_diffrn_reflns_theta_max 24.99
_diffrn_standards_decay_% 0.50
_diffrn_standards_interval_count 150
_diffrn_standards_number 3
_exptl_absorpt_coefficient_mu 1.326
_exptl_absorpt_correction_T_max 0.672
_exptl_absorpt_correction_T_min 0.655
_exptl_absorpt_correction_type psi-scan
_exptl_absorpt_process_details '(North, Phillips & Mathews, 1968)'
_exptl_crystal_colour red
_exptl_crystal_density_diffrn 1.659
_exptl_crystal_density_meas 1.635
_exptl_crystal_description prismatic
_exptl_crystal_size_max 0.300
_exptl_crystal_size_mid 0.300
_exptl_crystal_size_min 0.300
_refine_diff_density_max 0.26
_refine_diff_density_min -0.28
_refine_ls_extinction_coef 0.009(2)
_refine_ls_extinction_method 'Zachariasen(1967) type 2 Gaussian isotropic'
_refine_ls_goodness_of_fit_ref 1.265
_refine_ls_hydrogen_treatment noref
_refine_ls_number_parameters 209
_refine_ls_number_reflns 1915
_refine_ls_R_factor_gt 0.0285
_refine_ls_shift/su_max 0.0002
_refine_ls_structure_factor_coef F
_refine_ls_weighting_details 'w = 1/[\s^2^(Fo) + 0.00090|Fo|^2^]'
_refine_ls_weighting_scheme calc
_refine_ls_wR_factor_ref 0.0468
_reflns_number_gt 1915
_reflns_number_total 2268
_reflns_threshold_expression F^2^>3.0\s(F^2^)
_cod_data_source_file jo702335w-File002_2.cif
_cod_data_source_block 3
_cod_original_sg_symbol_H-M 'P 21/c'
_cod_original_formula_sum 'C16 H10 Fe O2 S '
_cod_database_code 4023307

loop_
_symmetry_equiv_pos_as_xyz
x,y,z
-x,1/2+y,1/2-z
-x,-y,-z
x,1/2-y,1/2+z

loop_
_atom_site_label
_atom_site_type_symbol
_atom_site_fract_x
_atom_site_fract_y
_atom_site_fract_z
_atom_site_U_iso_or_equiv
_atom_site_adp_type
_atom_site_occupancy
_atom_site_calc_flag
_atom_site_refinement_flags
_atom_site_disorder_assembly
_atom_site_disorder_group
Fe(1) Fe 0.20635(3) 0.26051(4) -0.11988(2) 0.0276(1) Uani 1.00 d . . .
S(1) S 0.4129(6) -0.036(1) 0.1996(6) 0.041(1) Uani 0.39 d P . .
S(2) S 0.2223(3) -0.2409(4) 0.1185(4) 0.0494(6) Uani 0.61 d P . .
O(1) O 0.4813(2) 0.2355(3) 0.0910(2) 0.0634(7) Uani 1.00 d . . .
O(2) O 0.0499(2) -0.1394(3) -0.0512(1) 0.0513(6) Uani 1.00 d . . .
C(1) C 0.3738(2) 0.2048(3) 0.0647(2) 0.0371(6) Uani 1.00 d . . .
C(2) C 0.3296(2) 0.0373(3) 0.0928(2) 0.0346(6) Uani 1.00 d . . .
C(3) C 0.2365(2) -0.0725(3) 0.0494(2) 0.0346(6) Uani 1.00 d . . .
C(4) C 0.1465(2) -0.0716(3) -0.0437(2) 0.0338(6) Uani 1.00 d . . .
C(5) C 0.1734(2) 0.0076(3) -0.1253(2) 0.0348(6) Uani 1.00 d . . .
C(6) C 0.0848(2) 0.0913(3) -0.1987(2) 0.0460(7) Uani 1.00 d . . .
C(7) C 0.1453(3) 0.1765(4) -0.2565(2) 0.0528(8) Uani 1.00 d . . .
C(8) C 0.2694(3) 0.1429(4) -0.2209(2) 0.0526(9) Uani 1.00 d . . .
C(9) C 0.2893(2) 0.0386(3) -0.1389(2) 0.0407(7) Uani 1.00 d . . .
C(10) C 0.1631(2) 0.3369(3) -0.0046(2) 0.0331(6) Uani 1.00 d . . .
C(11) C 0.1161(2) 0.4602(3) -0.0762(2) 0.0409(7) Uani 1.00 d . . .
C(12) C 0.2111(2) 0.5283(3) -0.1066(2) 0.0434(7) Uani 1.00 d . . .
C(13) C 0.3190(2) 0.4528(3) -0.0543(2) 0.0386(7) Uani 1.00 d . . .
C(14) C 0.2903(2) 0.3309(3) 0.0098(2) 0.0329(6) Uani 1.00 d . . .
C(15) C 0.2402 -0.236(3) 0.111(2) 0.055(5) Uani 0.39 d P . .
C(16) C 0.339(1) -0.184(2) 0.204(1) 0.068(4) Uani 0.61 d P . .
C(17) C 0.326(2) -0.202(3) 0.193(2) 0.068(7) Uani 0.39 d P . .
C(18) C 0.385(1) -0.030(3) 0.182(1) 0.040(3) Uani 0.61 d P . .
H(6) H -0.0148 0.0897 -0.2062 0.0460 Uiso 1.00 calc . . .
H(7) H 0.1065 0.2609 -0.3155 0.0529 Uiso 1.00 calc . . .
H(8) H 0.3364 0.2028 -0.2519 0.0526 Uiso 1.00 calc . . .
H(9) H 0.3835 -0.0024 -0.0915 0.0408 Uiso 1.00 calc . . .
H(10) H 0.1096 0.2514 0.0286 0.0331 Uiso 1.00 calc . . .
H(11) H 0.0273 0.4747 -0.1048 0.0409 Uiso 1.00 calc . . .
H(12) H 0.2153 0.6281 -0.1543 0.0434 Uiso 1.00 calc . . .
H(13) H 0.4130 0.4693 -0.0579 0.0386 Uiso 1.00 calc . . .
H(15) H 0.1813 -0.3016 0.1051 0.0568 Uiso 0.39 calc P . .
H(16) H 0.3632 -0.2540 0.2553 0.0677 Uiso 1.00 calc . . .
H(18) H 0.4609 0.0278 0.2269 0.0403 Uiso 0.61 calc P . .

loop_
_atom_site_aniso_label
_atom_site_aniso_U_11
_atom_site_aniso_U_22
_atom_site_aniso_U_33
_atom_site_aniso_U_12
_atom_site_aniso_U_13
_atom_site_aniso_U_23
Fe(1) 0.0310(2) 0.0268(2) 0.0240(2) 0.0013(1) 0.0060(2) -0.0003(1)
S(1) 0.037(3) 0.048(2) 0.031(3) 0.006(2) -0.004(2) 0.012(2)
S(2) 0.067(1) 0.035(1) 0.049(1) 0.0013(8) 0.022(1) 0.0078(8)
O(1) 0.032(1) 0.065(1) 0.077(2) -0.0110(9) -0.010(1) 0.020(1)
O(2) 0.044(1) 0.051(1) 0.059(1) -0.0177(9) 0.0125(9) -0.0050(9)
C(1) 0.035(1) 0.040(1) 0.032(1) -0.004(1) 0.002(1) -0.001(1)
C(2) 0.034(1) 0.034(1) 0.032(1) 0.004(1) 0.0043(10) 0.0027(10)
C(3) 0.042(1) 0.028(1) 0.036(1) 0.0015(10) 0.015(1) 0.001(1)
C(4) 0.040(1) 0.022(1) 0.040(1) -0.0011(10) 0.013(1) -0.0066(10)
C(5) 0.040(1) 0.029(1) 0.031(1) -0.0013(10) 0.004(1) -0.0070(9)
C(6) 0.052(2) 0.042(1) 0.034(1) -0.003(1) -0.002(1) -0.009(1)
C(7) 0.079(2) 0.044(2) 0.028(1) 0.004(1) 0.004(1) -0.003(1)
C(8) 0.077(2) 0.049(2) 0.040(1) 0.007(1) 0.031(1) 0.000(1)
C(9) 0.050(1) 0.036(1) 0.043(1) 0.006(1) 0.023(1) -0.004(1)
C(10) 0.037(1) 0.030(1) 0.032(1) 0.0011(10) 0.010(1) -0.0037(9)
C(11) 0.042(1) 0.037(1) 0.041(1) 0.009(1) 0.006(1) -0.001(1)
C(12) 0.058(2) 0.027(1) 0.044(1) 0.000(1) 0.012(1) 0.004(1)
C(13) 0.041(1) 0.033(1) 0.040(1) -0.007(1) 0.008(1) 0.000(1)
C(14) 0.038(1) 0.027(1) 0.032(1) -0.0047(10) 0.0068(10) -0.0048(9)
C(15) 0.037(7) 0.09(1) 0.03(1) -0.005(5) -0.004(6) -0.014(7)
C(16) 0.058(6) 0.10(1) 0.035(5) 0.038(6) 0.003(4) 0.016(5)
C(17) 0.12(2) 0.035(7) 0.07(1) 0.013(8) 0.05(1) 0.040(7)
C(18) 0.033(7) 0.048(5) 0.028(7) 0.007(5) -0.012(4) 0.004(5)

loop_
_atom_type_symbol
_atom_type_description
_atom_type_scat_dispersion_real
_atom_type_scat_dispersion_imag
_atom_type_scat_source
C C 0.003 0.002
;International Tables for Crystallography
(1992, Vol. C, Tables 4.2.6.8 and 6.1.1.1)
;
H H 0.000 0.000
;International Tables for Crystallography
(1992, Vol. C, Table 6.1.1.2)
;
O O 0.011 0.006
;International Tables for Crystallography
(1992, Vol. C, Tables 4.2.6.8 and 6.1.1.1)
;
S S 0.125 0.123
;International Tables for Crystallography
(1992, Vol. C, Tables 4.2.6.8 and 6.1.1.1)
;
Fe Fe 0.346 0.844
;International Tables for Crystallography
(1992, Vol. C, Tables 4.2.6.8 and 6.1.1.1)
;

loop_
_geom_angle_atom_site_label_1
_geom_angle_atom_site_label_2
_geom_angle_atom_site_label_3
_geom_angle
_geom_angle_site_symmetry_1
_geom_angle_site_symmetry_2
_geom_angle_site_symmetry_3
_geom_angle_publ_flag
C(5) Fe(1) C(6) 41.7(1) . . 0_555 yes
C(5) Fe(1) C(7) 69.1(1) . . 0_555 yes
C(5) Fe(1) C(8) 69.0(1) . . 0_555 yes
C(5) Fe(1) C(9) 42.06(10) . . 0_555 yes
C(5) Fe(1) C(10) 103.35(10) . . 0_555 yes
C(5) Fe(1) C(11) 129.4(1) . . 0_555 yes
C(5) Fe(1) C(12) 169.1(1) . . 0_555 yes
C(5) Fe(1) C(13) 145.5(1) . . 0_555 yes
C(5) Fe(1) C(14) 110.18(10) . . 0_555 yes
C(6) Fe(1) C(7) 40.3(1) . . 0_555 yes
C(6) Fe(1) C(8) 68.1(1) . . 0_555 yes
C(6) Fe(1) C(9) 70.1(1) . . 0_555 yes
C(6) Fe(1) C(10) 112.5(1) . . 0_555 yes
C(6) Fe(1) C(11) 109.1(1) . . 0_555 yes
C(6) Fe(1) C(12) 133.5(1) . . 0_555 yes
C(6) Fe(1) C(13) 172.6(1) . . 0_555 yes
C(6) Fe(1) C(14) 144.2(1) . . 0_555 yes
C(7) Fe(1) C(8) 40.1(1) . . 0_555 yes
C(7) Fe(1) C(9) 69.1(1) . . 0_555 yes
C(7) Fe(1) C(10) 146.8(1) . . 0_555 yes
C(7) Fe(1) C(11) 118.6(1) . . 0_555 yes
C(7) Fe(1) C(12) 113.5(1) . . 0_555 yes
C(7) Fe(1) C(13) 134.4(1) . . 0_555 yes
C(7) Fe(1) C(14) 171.0(1) . . 0_555 yes
C(8) Fe(1) C(9) 40.9(1) . . 0_555 yes
C(8) Fe(1) C(10) 168.4(1) . . 0_555 yes
C(8) Fe(1) C(11) 150.8(1) . . 0_555 yes
C(8) Fe(1) C(12) 120.2(1) . . 0_555 yes
C(8) Fe(1) C(13) 111.1(1) . . 0_555 yes
C(8) Fe(1) C(14) 130.9(1) . . 0_555 yes
C(9) Fe(1) C(10) 127.64(10) . . 0_555 yes
C(9) Fe(1) C(11) 167.9(1) . . 0_555 yes
C(9) Fe(1) C(12) 148.7(1) . . 0_555 yes
C(9) Fe(1) C(13) 114.5(1) . . 0_555 yes
C(9) Fe(1) C(14) 104.11(10) . . 0_555 yes
C(10) Fe(1) C(11) 40.75(9) . . 0_555 yes
C(10) Fe(1) C(12) 68.45(10) . . 0_555 yes
C(10) Fe(1) C(13) 69.88(10) . . 0_555 yes
C(10) Fe(1) C(14) 42.07(9) . . 0_555 yes
C(11) Fe(1) C(12) 39.7(1) . . 0_555 yes
C(11) Fe(1) C(13) 67.8(1) . . 0_555 yes
C(11) Fe(1) C(14) 69.15(10) . . 0_555 yes
C(12) Fe(1) C(13) 39.99(10) . . 0_555 yes
C(12) Fe(1) C(14) 69.01(10) . . 0_555 yes
C(13) Fe(1) C(14) 42.02(9) . . 0_555 yes
C(2) S(1) C(16) 96.5(7) . . 0_555 yes
C(2) S(1) C(17) 91.3(9) . . 0_555 yes
C(2) S(1) C(18) 27(5) . . 0_555 yes
C(2) S(1) H(18) 114.7 . . 0_555 no
C(16) S(1) C(17) 5(1) . . 0_555 yes
C(16) S(1) C(18) 73(5) . . 0_555 yes
C(16) S(1) H(18) 146.8 . . 0_555 no
C(17) S(1) C(18) 69(5) . . 0_555 yes
C(17) S(1) H(18) 152.5 . . 0_555 no
C(18) S(1) H(18) 131.7 . . 0_555 no
C(3) S(2) C(15) 53(4) . . 0_555 yes
C(3) S(2) C(16) 93.9(6) . . 0_555 yes
C(3) S(2) C(17) 96.3(6) . . 0_555 yes
C(3) S(2) H(15) 123.0 . . 0_555 no
C(15) S(2) C(16) 72(6) . . 0_555 yes
C(15) S(2) C(17) 72(6) . . 0_555 yes
C(15) S(2) H(15) 125.0 . . 0_555 no
C(16) S(2) C(17) 3(1) . . 0_555 yes
C(16) S(2) H(15) 143.0 . . 0_555 no
C(17) S(2) H(15) 140.4 . . 0_555 no
O(1) C(1) C(2) 118.6(2) . . 0_555 yes
O(1) C(1) C(14) 120.8(2) . . 0_555 yes
C(2) C(1) C(14) 120.6(2) . . 0_555 yes
S(1) C(2) C(1) 113.4(4) . . 0_555 yes
S(1) C(2) C(3) 113.5(4) . . 0_555 yes
S(1) C(2) C(18) 6(1) . . 0_555 yes
C(1) C(2) C(3) 133.1(2) . . 0_555 yes
C(1) C(2) C(18) 118(1) . . 0_555 yes
C(3) C(2) C(18) 108(1) . . 0_555 yes
S(2) C(3) C(2) 112.3(2) . . 0_555 yes
S(2) C(3) C(4) 114.2(2) . . 0_555 yes
S(2) C(3) C(15) 7.8(6) . . 0_555 yes
C(2) C(3) C(4) 133.5(2) . . 0_555 yes
C(2) C(3) C(15) 109.1(6) . . 0_555 yes
C(4) C(3) C(15) 117.0(7) . . 0_555 yes
O(2) C(4) C(3) 118.4(2) . . 0_555 yes
O(2) C(4) C(5) 120.4(2) . . 0_555 yes
C(3) C(4) C(5) 121.2(2) . . 0_555 yes
Fe(1) C(5) C(4) 117.2(2) . . 0_555 yes
Fe(1) C(5) C(6) 71.2(1) . . 0_555 yes
Fe(1) C(5) C(9) 70.4(1) . . 0_555 yes
C(4) C(5) C(6) 123.2(2) . . 0_555 yes
C(4) C(5) C(9) 127.6(2) . . 0_555 yes
C(6) C(5) C(9) 108.6(2) . . 0_555 yes
Fe(1) C(6) C(5) 67.1(1) . . 0_555 yes
Fe(1) C(6) C(7) 70.9(2) . . 0_555 yes
Fe(1) C(6) H(6) 126.1 . . 0_555 no
C(5) C(6) C(7) 107.6(2) . . 0_555 yes
C(5) C(6) H(6) 124.7 . . 0_555 no
C(7) C(6) H(6) 127.7 . . 0_555 no
Fe(1) C(7) C(6) 68.8(1) . . 0_555 yes
Fe(1) C(7) C(8) 69.7(2) . . 0_555 yes
Fe(1) C(7) H(7) 124.3 . . 0_555 no
C(6) C(7) C(8) 108.3(2) . . 0_555 yes
C(6) C(7) H(7) 127.3 . . 0_555 no
C(8) C(7) H(7) 124.3 . . 0_555 no
Fe(1) C(8) C(7) 70.2(2) . . 0_555 yes
Fe(1) C(8) C(9) 68.0(1) . . 0_555 yes
Fe(1) C(8) H(8) 123.7 . . 0_555 no
C(7) C(8) C(9) 109.2(2) . . 0_555 yes
C(7) C(8) H(8) 121.9 . . 0_555 no
C(9) C(8) H(8) 128.7 . . 0_555 no
Fe(1) C(9) C(5) 67.6(1) . . 0_555 yes
Fe(1) C(9) C(8) 71.0(2) . . 0_555 yes
Fe(1) C(9) H(9) 123.1 . . 0_555 no
C(5) C(9) C(8) 106.3(2) . . 0_555 yes
C(5) C(9) H(9) 128.7 . . 0_555 no
C(8) C(9) H(9) 124.9 . . 0_555 no
Fe(1) C(10) C(11) 71.8(1) . . 0_555 yes
Fe(1) C(10) C(14) 68.1(1) . . 0_555 yes
Fe(1) C(10) H(10) 120.8 . . 0_555 no
C(11) C(10) C(14) 107.4(2) . . 0_555 yes
C(11) C(10) H(10) 125.8 . . 0_555 no
C(14) C(10) H(10) 126.5 . . 0_555 no
Fe(1) C(11) C(10) 67.4(1) . . 0_555 yes
Fe(1) C(11) C(12) 70.3(1) . . 0_555 yes
Fe(1) C(11) H(11) 119.9 . . 0_555 no
C(10) C(11) C(12) 108.7(2) . . 0_555 yes
C(10) C(11) H(11) 121.8 . . 0_555 no
C(12) C(11) H(11) 128.7 . . 0_555 no
Fe(1) C(12) C(11) 69.9(1) . . 0_555 yes
Fe(1) C(12) C(13) 68.7(1) . . 0_555 yes
Fe(1) C(12) H(12) 131.6 . . 0_555 no
C(11) C(12) C(13) 109.0(2) . . 0_555 yes
C(11) C(12) H(12) 132.5 . . 0_555 no
C(13) C(12) H(12) 118.3 . . 0_555 no
Fe(1) C(13) C(12) 71.3(1) . . 0_555 yes
Fe(1) C(13) C(14) 67.0(1) . . 0_555 yes
Fe(1) C(13) H(13) 124.5 . . 0_555 no
C(12) C(13) C(14) 107.6(2) . . 0_555 yes
C(12) C(13) H(13) 131.3 . . 0_555 no
C(14) C(13) H(13) 121.0 . . 0_555 no
Fe(1) C(14) C(1) 115.9(2) . . 0_555 yes
Fe(1) C(14) C(10) 69.8(1) . . 0_555 yes
Fe(1) C(14) C(13) 70.9(1) . . 0_555 yes
C(1) C(14) C(10) 127.2(2) . . 0_555 yes
C(1) C(14) C(13) 124.6(2) . . 0_555 yes
C(10) C(14) C(13) 107.3(2) . . 0_555 yes
S(2) C(15) C(3) 118(5) . . 0_555 yes
S(2) C(15) C(16) 98(7) . . 0_555 yes
S(2) C(15) C(17) 97(7) . . 0_555 yes
S(2) C(15) H(15) 40.1 . . 0_555 no
C(3) C(15) C(16) 101(1) . . 0_555 yes
C(3) C(15) C(17) 105(1) . . 0_555 yes
C(3) C(15) H(15) 122.6 . . 0_555 no
C(16) C(15) C(17) 3(1) . . 0_555 yes
C(16) C(15) H(15) 128.6 . . 0_555 no
C(17) C(15) H(15) 125.8 . . 0_555 no
S(1) C(16) S(2) 123.6(10) . . 0_555 yes
S(1) C(16) C(15) 117(1) . . 0_555 yes
S(1) C(16) C(17) 136(7) . . 0_555 yes
S(1) C(16) C(18) 14.4(7) . . 0_555 yes
S(1) C(16) H(16) 117.3 . . 0_555 no
S(2) C(16) C(15) 9.1(9) . . 0_555 yes
S(2) C(16) C(17) 20(7) . . 0_555 yes
S(2) C(16) C(18) 109(1) . . 0_555 yes
S(2) C(16) H(16) 118.9 . . 0_555 no
C(15) C(16) C(17) 21(6) . . 0_555 yes
C(15) C(16) C(18) 104(1) . . 0_555 yes
C(15) C(16) H(16) 124.0 . . 0_555 no
C(17) C(16) C(18) 125(7) . . 0_555 yes
C(17) C(16) H(16) 102.4 . . 0_555 no
C(18) C(16) H(16) 131.2 . . 0_555 no
S(1) C(17) S(2) 126(1) . . 0_555 yes
S(1) C(17) C(15) 119(1) . . 0_555 yes
S(1) C(17) C(16) 37(6) . . 0_555 yes
S(1) C(17) C(18) 12.7(7) . . 0_555 yes
S(1) C(17) H(16) 99.2 . . 0_555 no
S(2) C(17) C(15) 10(1) . . 0_555 yes
S(2) C(17) C(16) 156(8) . . 0_555 yes
S(2) C(17) C(18) 114(1) . . 0_555 yes
S(2) C(17) H(16) 134.2 . . 0_555 no
C(15) C(17) C(16) 154(7) . . 0_555 yes
C(15) C(17) C(18) 108(1) . . 0_555 yes
C(15) C(17) H(16) 140.8 . . 0_555 no
C(16) C(17) C(18) 47(6) . . 0_555 yes
C(16) C(17) H(16) 64.3 . . 0_555 no
C(18) C(17) H(16) 111.1 . . 0_555 no
S(1) C(18) C(2) 145(6) . . 0_555 yes
S(1) C(18) C(16) 91(5) . . 0_555 yes
S(1) C(18) C(17) 97(6) . . 0_555 yes
S(1) C(18) H(18) 33.5 . . 0_555 no
C(2) C(18) C(16) 115(1) . . 0_555 yes
C(2) C(18) C(17) 108(1) . . 0_555 yes
C(2) C(18) H(18) 122.4 . . 0_555 no
C(16) C(18) C(17) 7(1) . . 0_555 yes
C(16) C(18) H(18) 121.8 . . 0_555 no
C(17) C(18) H(18) 128.7 . . 0_555 no

loop_
_geom_bond_atom_site_label_1
_geom_bond_atom_site_label_2
_geom_bond_distance
_geom_bond_site_symmetry_1
_geom_bond_site_symmetry_2
_geom_bond_publ_flag
Fe(1) C(5) 1.986(2) . . yes
Fe(1) C(6) 2.042(3) . . yes
Fe(1) C(7) 2.071(3) . . yes
Fe(1) C(8) 2.064(3) . . yes
Fe(1) C(9) 2.024(2) . . yes
Fe(1) C(10) 2.012(2) . . yes
Fe(1) C(11) 2.069(3) . . yes
Fe(1) C(12) 2.075(3) . . yes
Fe(1) C(13) 2.042(2) . . yes
Fe(1) C(14) 1.989(2) . . yes
S(1) C(2) 1.719(8) . . yes
S(1) C(16) 1.44(2) . . yes
S(1) C(17) 1.62(2) . . yes
S(1) C(18) 0.36(2) . . yes
S(1) H(18) 0.772 . . no
S(2) C(3) 1.696(5) . . yes
S(2) C(15) 0.26(2) . . yes
S(2) C(16) 1.65(2) . . yes
S(2) C(17) 1.43(3) . . yes
S(2) H(15) 0.659 . . no
O(1) C(1) 1.226(3) . . yes
O(2) C(4) 1.217(3) . . yes
C(1) C(2) 1.493(3) . . yes
C(1) C(14) 1.457(3) . . yes
C(2) C(3) 1.387(3) . . yes
C(2) C(18) 1.41(2) . . yes
C(3) C(4) 1.492(3) . . yes
C(3) C(15) 1.56(2) . . yes
C(4) C(5) 1.472(3) . . yes
C(5) C(6) 1.434(4) . . yes
C(5) C(9) 1.440(3) . . yes
C(6) C(7) 1.418(4) . . yes
C(6) H(6) 1.134 . . no
C(7) C(8) 1.418(4) . . yes
C(7) H(7) 1.089 . . no
C(8) C(9) 1.430(4) . . yes
C(8) H(8) 1.112 . . no
C(9) H(9) 1.172 . . no
C(10) C(11) 1.422(3) . . yes
C(10) C(14) 1.436(3) . . yes
C(10) H(10) 1.115 . . no
C(11) C(12) 1.408(4) . . yes
C(11) H(11) 1.010 . . no
C(12) C(13) 1.408(4) . . yes
C(12) H(12) 1.061 . . no
C(13) C(14) 1.446(3) . . yes
C(13) H(13) 1.117 . . no
C(15) C(16) 1.59(3) . . yes
C(15) C(17) 1.37(4) . . yes
C(15) H(15) 0.838 . . no
C(16) C(17) 0.23(4) . . yes
C(16) C(18) 1.38(3) . . yes
C(16) H(16) 0.918 . . no
C(17) C(18) 1.53(3) . . yes
C(17) H(16) 0.996 . . no
C(18) H(18) 1.044 . . no

loop_
_geom_contact_atom_site_label_1
_geom_contact_atom_site_label_2
_geom_contact_distance
_geom_contact_site_symmetry_1
_geom_contact_site_symmetry_2
_geom_contact_publ_flag
S(1) O(1) 3.503(9) . 2_645 ?
O(1) C(16) 3.26(1) . 2_655 ?
O(1) C(9) 3.325(3) . 3_655 ?
O(1) C(17) 3.42(2) . 2_655 ?
O(1) C(13) 3.492(3) . 3_665 ?
O(2) O(2) 3.051(4) . 3_555 ?
O(2) C(10) 3.211(3) . 3_555 ?
O(2) C(11) 3.231(3) . 1_545 ?
O(2) C(12) 3.412(3) . 1_545 ?
O(2) C(4) 3.419(3) . 3_555 ?
O(2) C(7) 3.437(3) . 2_544 ?
C(4) C(12) 3.372(3) . 1_545 ?

loop_
_geom_torsion_atom_site_label_1
_geom_torsion_atom_site_label_2
_geom_torsion_atom_site_label_3
_geom_torsion_atom_site_label_4
_geom_torsion
_geom_torsion_site_symmetry_1
_geom_torsion_site_symmetry_2
_geom_torsion_site_symmetry_3
_geom_torsion_site_symmetry_4
_geom_torsion_publ_flag
Fe(1) C(5) C(4) O(2) 117.8(2) 0_555 28_1 5_555 55_5 yes
Fe(1) C(5) C(4) C(3) -62.8(3) 0_555 28_1 5_555 55_5 yes
Fe(1) C(5) C(6) C(7) 59.6(2) 0_555 28_1 5_555 55_5 yes
Fe(1) C(5) C(9) C(8) -60.8(2) 0_555 28_1 5_555 55_5 yes
Fe(1) C(6) C(5) C(4) 110.8(2) 0_555 28_1 5_555 55_5 yes
Fe(1) C(6) C(5) C(9) -60.7(2) 0_555 28_1 5_555 55_5 yes
Fe(1) C(6) C(7) C(8) 58.6(2) 0_555 28_1 5_555 55_5 yes
Fe(1) C(7) C(6) C(5) -57.2(2) 0_555 28_1 5_555 55_5 yes
Fe(1) C(7) C(8) C(9) 56.9(2) 0_555 28_1 5_555 55_5 yes
Fe(1) C(8) C(7) C(6) -58.0(2) 0_555 28_1 5_555 55_5 yes
Fe(1) C(8) C(9) C(5) 58.6(2) 0_555 28_1 5_555 55_5 yes
Fe(1) C(9) C(5) C(4) -109.8(2) 0_555 28_1 5_555 55_5 yes
Fe(1) C(9) C(5) C(6) 61.3(2) 0_555 28_1 5_555 55_5 yes
Fe(1) C(9) C(8) C(7) -58.2(2) 0_555 28_1 5_555 55_5 yes
Fe(1) C(10) C(11) C(12) -58.4(2) 0_555 28_1 5_555 55_5 yes
Fe(1) C(10) C(14) C(1) -107.8(2) 0_555 28_1 5_555 55_5 yes
Fe(1) C(10) C(14) C(13) 61.4(2) 0_555 28_1 5_555 55_5 yes
Fe(1) C(11) C(10) C(14) 59.0(2) 0_555 28_1 5_555 55_5 yes
Fe(1) C(11) C(12) C(13) -57.7(2) 0_555 28_1 5_555 55_5 yes
Fe(1) C(12) C(11) C(10) 56.6(2) 0_555 28_1 5_555 55_5 yes
Fe(1) C(12) C(13) C(14) -57.3(2) 0_555 28_1 5_555 55_5 yes
Fe(1) C(13) C(12) C(11) 58.4(2) 0_555 28_1 5_555 55_5 yes
Fe(1) C(13) C(14) C(1) 108.9(2) 0_555 28_1 5_555 55_5 yes
Fe(1) C(13) C(14) C(10) -60.7(2) 0_555 28_1 5_555 55_5 yes
Fe(1) C(14) C(1) O(1) 114.7(3) 0_555 28_1 5_555 55_5 yes
Fe(1) C(14) C(1) C(2) -67.3(3) 0_555 28_1 5_555 55_5 yes
Fe(1) C(14) C(10) C(11) -61.4(2) 0_555 28_1 5_555 55_5 yes
Fe(1) C(14) C(13) C(12) 60.0(2) 0_555 28_1 5_555 55_5 yes
S(1) C(2) C(1) O(1) 31.7(5) 0_555 28_1 5_555 55_5 yes
S(1) C(2) C(1) C(14) -146.4(4) 0_555 28_1 5_555 55_5 yes
S(1) C(2) C(3) S(2) 5.4(5) 0_555 28_1 5_555 55_5 yes
S(1) C(2) C(3) C(4) -175.6(4) 0_555 28_1 5_555 55_5 yes
S(1) C(2) C(3) C(15) -2.3(10) 0_555 28_1 5_555 55_5 yes
S(1) C(2) C(18) C(16) -140(13) 0_555 28_1 5_555 55_5 yes
S(1) C(2) C(18) C(17) -138(13) 0_555 28_1 5_555 55_5 yes
S(1) C(16) S(2) C(3) -1(1) 0_555 28_1 5_555 55_5 yes
S(1) C(16) S(2) C(15) 48(5) 0_555 28_1 5_555 55_5 yes
S(1) C(16) S(2) C(17) 135(23) 0_555 28_1 5_555 55_5 yes
S(1) C(16) C(15) S(2) -135(5) 0_555 28_1 5_555 55_5 yes
S(1) C(16) C(15) C(3) -13(1) 0_555 28_1 5_555 55_5 yes
S(1) C(16) C(15) C(17) 155(24) 0_555 28_1 5_555 55_5 yes
S(1) C(16) C(17) S(2) -57(29) 0_555 28_1 5_555 55_5 yes
S(1) C(16) C(17) C(15) -32(31) 0_555 28_1 5_555 55_5 yes
S(1) C(16) C(17) C(18) -11(3) 0_555 28_1 5_555 55_5 yes
S(1) C(16) C(18) C(2) 158(7) 0_555 28_1 5_555 55_5 yes
S(1) C(16) C(18) C(17) 147(12) 0_555 28_1 5_555 55_5 yes
S(1) C(17) S(2) C(3) 3(2) 0_555 28_1 5_555 55_5 yes
S(1) C(17) S(2) C(15) 52(5) 0_555 28_1 5_555 55_5 yes
S(1) C(17) S(2) C(16) -39(21) 0_555 28_1 5_555 55_5 yes
S(1) C(17) C(15) S(2) -133(5) 0_555 28_1 5_555 55_5 yes
S(1) C(17) C(15) C(3) -11(2) 0_555 28_1 5_555 55_5 yes
S(1) C(17) C(15) C(16) -22(21) 0_555 28_1 5_555 55_5 yes
S(1) C(17) C(16) S(2) 57(29) 0_555 28_1 5_555 55_5 yes
S(1) C(17) C(16) C(15) 32(31) 0_555 28_1 5_555 55_5 yes
S(1) C(17) C(16) C(18) 11(3) 0_555 28_1 5_555 55_5 yes
S(1) C(17) C(18) C(2) 158(7) 0_555 28_1 5_555 55_5 yes
S(1) C(17) C(18) C(16) -33(12) 0_555 28_1 5_555 55_5 yes
S(1) C(18) C(2) C(1) -40(12) 0_555 28_1 5_555 55_5 yes
S(1) C(18) C(2) C(3) 142(12) 0_555 28_1 5_555 55_5 yes
S(1) C(18) C(16) S(2) -162(5) 0_555 28_1 5_555 55_5 yes
S(1) C(18) C(16) C(15) -155(5) 0_555 28_1 5_555 55_5 yes
S(1) C(18) C(16) C(17) -147(12) 0_555 28_1 5_555 55_5 yes
S(1) C(18) C(17) S(2) -165(5) 0_555 28_1 5_555 55_5 yes
S(1) C(18) C(17) C(15) -156(5) 0_555 28_1 5_555 55_5 yes
S(1) C(18) C(17) C(16) 33(12) 0_555 28_1 5_555 55_5 yes
S(2) C(3) C(2) C(1) -176.0(3) 0_555 28_1 5_555 55_5 yes
S(2) C(3) C(2) C(18) 0(1) 0_555 28_1 5_555 55_5 yes
S(2) C(3) C(4) O(2) 27.4(3) 0_555 28_1 5_555 55_5 yes
S(2) C(3) C(4) C(5) -151.9(2) 0_555 28_1 5_555 55_5 yes
S(2) C(3) C(15) C(16) -106(8) 0_555 28_1 5_555 55_5 yes
S(2) C(3) C(15) C(17) -107(8) 0_555 28_1 5_555 55_5 yes
S(2) C(15) C(3) C(2) 115(7) 0_555 28_1 5_555 55_5 yes
S(2) C(15) C(3) C(4) -70(8) 0_555 28_1 5_555 55_5 yes
S(2) C(15) C(16) C(17) 69(23) 0_555 28_1 5_555 55_5 yes
S(2) C(15) C(16) C(18) -128(5) 0_555 28_1 5_555 55_5 yes
S(2) C(15) C(17) C(16) -110(23) 0_555 28_1 5_555 55_5 yes
S(2) C(15) C(17) C(18) -127(5) 0_555 28_1 5_555 55_5 yes
S(2) C(16) S(1) C(2) 3(1) 0_555 28_1 5_555 55_5 yes
S(2) C(16) S(1) C(17) -20(12) 0_555 28_1 5_555 55_5 yes
S(2) C(16) S(1) C(18) 19(6) 0_555 28_1 5_555 55_5 yes
S(2) C(16) C(15) C(3) 121(5) 0_555 28_1 5_555 55_5 yes
S(2) C(16) C(15) C(17) -69(23) 0_555 28_1 5_555 55_5 yes
S(2) C(16) C(17) C(15) 24(7) 0_555 28_1 5_555 55_5 yes
S(2) C(16) C(17) C(18) 46(27) 0_555 28_1 5_555 55_5 yes
S(2) C(16) C(18) C(2) -4(2) 0_555 28_1 5_555 55_5 yes
S(2) C(16) C(18) C(17) -15(11) 0_555 28_1 5_555 55_5 yes
S(2) C(17) S(1) C(2) 0(2) 0_555 28_1 5_555 55_5 yes
S(2) C(17) S(1) C(16) 154(15) 0_555 28_1 5_555 55_5 yes
S(2) C(17) S(1) C(18) 16(6) 0_555 28_1 5_555 55_5 yes
S(2) C(17) C(15) C(3) 122(5) 0_555 28_1 5_555 55_5 yes
S(2) C(17) C(15) C(16) 110(23) 0_555 28_1 5_555 55_5 yes
S(2) C(17) C(16) C(15) -24(7) 0_555 28_1 5_555 55_5 yes
S(2) C(17) C(16) C(18) -46(27) 0_555 28_1 5_555 55_5 yes
S(2) C(17) C(18) C(2) -7(2) 0_555 28_1 5_555 55_5 yes
S(2) C(17) C(18) C(16) 161(13) 0_555 28_1 5_555 55_5 yes
O(1) C(1) C(2) C(3) -146.8(3) 0_555 28_1 5_555 55_5 yes
O(1) C(1) C(2) C(18) 36(1) 0_555 28_1 5_555 55_5 yes
O(1) C(1) C(14) C(10) -161.8(3) 0_555 28_1 5_555 55_5 yes
O(1) C(1) C(14) C(13) 30.8(4) 0_555 28_1 5_555 55_5 yes
O(2) C(4) C(3) C(2) -151.5(3) 0_555 28_1 5_555 55_5 yes
O(2) C(4) C(3) C(15) 35.5(9) 0_555 28_1 5_555 55_5 yes
O(2) C(4) C(5) C(6) 33.3(3) 0_555 28_1 5_555 55_5 yes
O(2) C(4) C(5) C(9) -156.8(2) 0_555 28_1 5_555 55_5 yes
C(1) C(2) S(1) C(16) 175.7(7) 0_555 28_1 5_555 55_5 yes
C(1) C(2) S(1) C(17) 178.0(9) 0_555 28_1 5_555 55_5 yes
C(1) C(2) S(1) C(18) 141(12) 0_555 28_1 5_555 55_5 yes
C(1) C(2) C(3) C(4) 2.9(5) 0_555 28_1 5_555 55_5 yes
C(1) C(2) C(3) C(15) 176.3(9) 0_555 28_1 5_555 55_5 yes
C(1) C(2) C(18) C(16) 179(1) 0_555 28_1 5_555 55_5 yes
C(1) C(2) C(18) C(17) -179(1) 0_555 28_1 5_555 55_5 yes
C(1) C(14) Fe(1) C(5) 34.8(2) 0_555 28_1 5_555 55_5 yes
C(1) C(14) Fe(1) C(6) 66.5(3) 0_555 28_1 5_555 55_5 yes
C(1) C(14) Fe(1) C(7) -48.8(7) 0_555 28_1 5_555 55_5 yes
C(1) C(14) Fe(1) C(8) -44.5(2) 0_555 28_1 5_555 55_5 yes
C(1) C(14) Fe(1) C(9) -8.9(2) 0_555 28_1 5_555 55_5 yes
C(1) C(14) Fe(1) C(10) 122.5(2) 0_555 28_1 5_555 55_5 yes
C(1) C(14) Fe(1) C(11) 160.5(2) 0_555 28_1 5_555 55_5 yes
C(1) C(14) Fe(1) C(12) -156.8(2) 0_555 28_1 5_555 55_5 yes
C(1) C(14) Fe(1) C(13) -120.0(2) 0_555 28_1 5_555 55_5 yes
C(1) C(14) C(10) C(11) -169.2(2) 0_555 28_1 5_555 55_5 yes
C(1) C(14) C(13) C(12) 168.8(2) 0_555 28_1 5_555 55_5 yes
C(2) S(1) C(16) C(15) 11(1) 0_555 28_1 5_555 55_5 yes
C(2) S(1) C(16) C(17) 24(13) 0_555 28_1 5_555 55_5 yes
C(2) S(1) C(16) C(18) -15(5) 0_555 28_1 5_555 55_5 yes
C(2) S(1) C(17) C(15) 8(2) 0_555 28_1 5_555 55_5 yes
C(2) S(1) C(17) C(16) -155(13) 0_555 28_1 5_555 55_5 yes
C(2) S(1) C(17) C(18) -16(5) 0_555 28_1 5_555 55_5 yes
C(2) S(1) C(18) C(16) 144(11) 0_555 28_1 5_555 55_5 yes
C(2) S(1) C(18) C(17) 140(12) 0_555 28_1 5_555 55_5 yes
C(2) C(1) C(14) C(10) 16.2(4) 0_555 28_1 5_555 55_5 yes
C(2) C(1) C(14) C(13) -151.2(2) 0_555 28_1 5_555 55_5 yes
C(2) C(3) S(2) C(15) -67(7) 0_555 28_1 5_555 55_5 yes
C(2) C(3) S(2) C(16) -2.8(6) 0_555 28_1 5_555 55_5 yes
C(2) C(3) S(2) C(17) -5(1) 0_555 28_1 5_555 55_5 yes
C(2) C(3) C(4) C(5) 29.1(4) 0_555 28_1 5_555 55_5 yes
C(2) C(3) C(15) C(16) 8(1) 0_555 28_1 5_555 55_5 yes
C(2) C(3) C(15) C(17) 7(1) 0_555 28_1 5_555 55_5 yes
C(2) C(18) S(1) C(16) -144(11) 0_555 28_1 5_555 55_5 yes
C(2) C(18) S(1) C(17) -140(12) 0_555 28_1 5_555 55_5 yes
C(2) C(18) C(16) C(15) 3(2) 0_555 28_1 5_555 55_5 yes
C(2) C(18) C(16) C(17) 11(12) 0_555 28_1 5_555 55_5 yes
C(2) C(18) C(17) C(15) 1(2) 0_555 28_1 5_555 55_5 yes
C(2) C(18) C(17) C(16) -168(11) 0_555 28_1 5_555 55_5 yes
C(3) S(2) C(15) C(16) 108(5) 0_555 28_1 5_555 55_5 yes
C(3) S(2) C(15) C(17) 112(5) 0_555 28_1 5_555 55_5 yes
C(3) S(2) C(16) C(15) -50(5) 0_555 28_1 5_555 55_5 yes
C(3) S(2) C(16) C(17) -137(22) 0_555 28_1 5_555 55_5 yes
C(3) S(2) C(16) C(18) 3(1) 0_555 28_1 5_555 55_5 yes
C(3) S(2) C(17) C(15) -48(5) 0_555 28_1 5_555 55_5 yes
C(3) S(2) C(17) C(16) 43(22) 0_555 28_1 5_555 55_5 yes
C(3) S(2) C(17) C(18) 7(1) 0_555 28_1 5_555 55_5 yes
C(3) C(2) S(1) C(16) -5.5(9) 0_555 28_1 5_555 55_5 yes
C(3) C(2) S(1) C(17) -3(1) 0_555 28_1 5_555 55_5 yes
C(3) C(2) S(1) C(18) -39(12) 0_555 28_1 5_555 55_5 yes
C(3) C(2) C(1) C(14) 35.0(4) 0_555 28_1 5_555 55_5 yes
C(3) C(2) C(18) C(16) 1(2) 0_555 28_1 5_555 55_5 yes
C(3) C(2) C(18) C(17) 3(1) 0_555 28_1 5_555 55_5 yes
C(3) C(4) C(5) C(6) -147.3(2) 0_555 28_1 5_555 55_5 yes
C(3) C(4) C(5) C(9) 22.6(4) 0_555 28_1 5_555 55_5 yes
C(3) C(15) S(2) C(16) -108(5) 0_555 28_1 5_555 55_5 yes
C(3) C(15) S(2) C(17) -112(5) 0_555 28_1 5_555 55_5 yes
C(3) C(15) C(16) C(17) -168(23) 0_555 28_1 5_555 55_5 yes
C(3) C(15) C(16) C(18) -6(1) 0_555 28_1 5_555 55_5 yes
C(3) C(15) C(17) C(16) 11(23) 0_555 28_1 5_555 55_5 yes
C(3) C(15) C(17) C(18) -5(2) 0_555 28_1 5_555 55_5 yes
C(4) C(3) S(2) C(15) 113(7) 0_555 28_1 5_555 55_5 yes
C(4) C(3) S(2) C(16) 178.0(6) 0_555 28_1 5_555 55_5 yes
C(4) C(3) S(2) C(17) 175(1) 0_555 28_1 5_555 55_5 yes
C(4) C(3) C(2) C(18) 179(1) 0_555 28_1 5_555 55_5 yes
C(4) C(3) C(15) C(16) -177.0(8) 0_555 28_1 5_555 55_5 yes
C(4) C(3) C(15) C(17) -177(1) 0_555 28_1 5_555 55_5 yes
C(4) C(5) Fe(1) C(6) -118.4(3) 0_555 28_1 5_555 55_5 yes
C(4) C(5) Fe(1) C(7) -155.4(2) 0_555 28_1 5_555 55_5 yes
C(4) C(5) Fe(1) C(8) 161.5(2) 0_555 28_1 5_555 55_5 yes
C(4) C(5) Fe(1) C(9) 123.0(2) 0_555 28_1 5_555 55_5 yes
C(4) C(5) Fe(1) C(10) -9.4(2) 0_555 28_1 5_555 55_5 yes
C(4) C(5) Fe(1) C(11) -45.0(2) 0_555 28_1 5_555 55_5 yes
C(4) C(5) Fe(1) C(12) -49.6(6) 0_555 28_1 5_555 55_5 yes
C(4) C(5) Fe(1) C(13) 64.4(3) 0_555 28_1 5_555 55_5 yes
C(4) C(5) Fe(1) C(14) 34.1(2) 0_555 28_1 5_555 55_5 yes
C(4) C(5) C(6) C(7) 170.4(2) 0_555 28_1 5_555 55_5 yes
C(4) C(5) C(9) C(8) -170.6(2) 0_555 28_1 5_555 55_5 yes
C(5) Fe(1) C(6) C(7) -119.5(2) 0_555 28_1 5_555 55_5 yes
C(5) Fe(1) C(7) C(6) 38.3(2) 0_555 28_1 5_555 55_5 yes
C(5) Fe(1) C(7) C(8) -81.9(2) 0_555 28_1 5_555 55_5 yes
C(5) Fe(1) C(8) C(7) 82.0(2) 0_555 28_1 5_555 55_5 yes
C(5) Fe(1) C(8) C(9) -39.5(2) 0_555 28_1 5_555 55_5 yes
C(5) Fe(1) C(9) C(8) 117.6(2) 0_555 28_1 5_555 55_5 yes
C(5) Fe(1) C(10) C(11) -136.4(1) 0_555 28_1 5_555 55_5 yes
C(5) Fe(1) C(10) C(14) 105.4(1) 0_555 28_1 5_555 55_5 yes
C(5) Fe(1) C(11) C(10) 60.3(2) 0_555 28_1 5_555 55_5 yes
C(5) Fe(1) C(11) C(12) -178.6(1) 0_555 28_1 5_555 55_5 yes
C(5) Fe(1) C(12) C(11) 5.5(6) 0_555 28_1 5_555 55_5 yes
C(5) Fe(1) C(12) C(13) 126.5(5) 0_555 28_1 5_555 55_5 yes
C(5) Fe(1) C(13) C(12) -164.4(2) 0_555 28_1 5_555 55_5 yes
C(5) Fe(1) C(13) C(14) -45.1(2) 0_555 28_1 5_555 55_5 yes
C(5) Fe(1) C(14) C(10) -87.7(2) 0_555 28_1 5_555 55_5 yes
C(5) Fe(1) C(14) C(13) 154.7(1) 0_555 28_1 5_555 55_5 yes
C(5) C(4) C(3) C(15) -143.8(9) 0_555 28_1 5_555 55_5 yes
C(5) C(6) Fe(1) C(7) 119.5(2) 0_555 28_1 5_555 55_5 yes
C(5) C(6) Fe(1) C(8) 82.6(2) 0_555 28_1 5_555 55_5 yes
C(5) C(6) Fe(1) C(9) 38.7(1) 0_555 28_1 5_555 55_5 yes
C(5) C(6) Fe(1) C(10) -84.8(2) 0_555 28_1 5_555 55_5 yes
C(5) C(6) Fe(1) C(11) -128.4(1) 0_555 28_1 5_555 55_5 yes
C(5) C(6) Fe(1) C(12) -165.9(2) 0_555 28_1 5_555 55_5 yes
C(5) C(6) Fe(1) C(13) 167.6(7) 0_555 28_1 5_555 55_5 yes
C(5) C(6) Fe(1) C(14) -47.9(2) 0_555 28_1 5_555 55_5 yes
C(5) C(6) C(7) C(8) 1.4(3) 0_555 28_1 5_555 55_5 yes
C(5) C(9) Fe(1) C(6) -38.4(1) 0_555 28_1 5_555 55_5 yes
C(5) C(9) Fe(1) C(7) -81.5(2) 0_555 28_1 5_555 55_5 yes
C(5) C(9) Fe(1) C(8) -117.6(2) 0_555 28_1 5_555 55_5 yes
C(5) C(9) Fe(1) C(10) 65.2(2) 0_555 28_1 5_555 55_5 yes
C(5) C(9) Fe(1) C(11) 49.8(5) 0_555 28_1 5_555 55_5 yes
C(5) C(9) Fe(1) C(12) 177.3(2) 0_555 28_1 5_555 55_5 yes
C(5) C(9) Fe(1) C(13) 148.0(1) 0_555 28_1 5_555 55_5 yes
C(5) C(9) Fe(1) C(14) 104.6(1) 0_555 28_1 5_555 55_5 yes
C(5) C(9) C(8) C(7) 0.4(3) 0_555 28_1 5_555 55_5 yes
C(6) Fe(1) C(5) C(9) 118.6(2) 0_555 28_1 5_555 55_5 yes
C(6) Fe(1) C(7) C(8) -120.2(2) 0_555 28_1 5_555 55_5 yes
C(6) Fe(1) C(8) C(7) 37.1(2) 0_555 28_1 5_555 55_5 yes
C(6) Fe(1) C(8) C(9) -84.4(2) 0_555 28_1 5_555 55_5 yes
C(6) Fe(1) C(9) C(8) 79.2(2) 0_555 28_1 5_555 55_5 yes
C(6) Fe(1) C(10) C(11) -93.5(2) 0_555 28_1 5_555 55_5 yes
C(6) Fe(1) C(10) C(14) 148.3(1) 0_555 28_1 5_555 55_5 yes
C(6) Fe(1) C(11) C(10) 102.7(2) 0_555 28_1 5_555 55_5 yes
C(6) Fe(1) C(11) C(12) -136.2(2) 0_555 28_1 5_555 55_5 yes
C(6) Fe(1) C(12) C(11) 64.2(2) 0_555 28_1 5_555 55_5 yes
C(6) Fe(1) C(12) C(13) -174.9(2) 0_555 28_1 5_555 55_5 yes
C(6) Fe(1) C(13) C(12) 30.2(8) 0_555 28_1 5_555 55_5 yes
C(6) Fe(1) C(13) C(14) 149.6(8) 0_555 28_1 5_555 55_5 yes
C(6) Fe(1) C(14) C(10) -56.0(2) 0_555 28_1 5_555 55_5 yes
C(6) Fe(1) C(14) C(13) -173.6(2) 0_555 28_1 5_555 55_5 yes
C(6) C(5) Fe(1) C(7) -37.1(2) 0_555 28_1 5_555 55_5 yes
C(6) C(5) Fe(1) C(8) -80.2(2) 0_555 28_1 5_555 55_5 yes
C(6) C(5) Fe(1) C(9) -118.6(2) 0_555 28_1 5_555 55_5 yes
C(6) C(5) Fe(1) C(10) 109.0(2) 0_555 28_1 5_555 55_5 yes
C(6) C(5) Fe(1) C(11) 73.4(2) 0_555 28_1 5_555 55_5 yes
C(6) C(5) Fe(1) C(12) 68.8(6) 0_555 28_1 5_555 55_5 yes
C(6) C(5) Fe(1) C(13) -177.2(2) 0_555 28_1 5_555 55_5 yes
C(6) C(5) Fe(1) C(14) 152.5(2) 0_555 28_1 5_555 55_5 yes
C(6) C(5) C(9) C(8) 0.4(3) 0_555 28_1 5_555 55_5 yes
C(6) C(7) Fe(1) C(8) 120.2(2) 0_555 28_1 5_555 55_5 yes
C(6) C(7) Fe(1) C(9) 83.5(2) 0_555 28_1 5_555 55_5 yes
C(6) C(7) Fe(1) C(10) -44.1(3) 0_555 28_1 5_555 55_5 yes
C(6) C(7) Fe(1) C(11) -86.2(2) 0_555 28_1 5_555 55_5 yes
C(6) C(7) Fe(1) C(12) -130.3(2) 0_555 28_1 5_555 55_5 yes
C(6) C(7) Fe(1) C(13) -172.3(2) 0_555 28_1 5_555 55_5 yes
C(6) C(7) Fe(1) C(14) 125.2(6) 0_555 28_1 5_555 55_5 yes
C(6) C(7) C(8) C(9) -1.1(3) 0_555 28_1 5_555 55_5 yes
C(7) Fe(1) C(5) C(9) 81.6(2) 0_555 28_1 5_555 55_5 yes
C(7) Fe(1) C(8) C(9) -121.5(3) 0_555 28_1 5_555 55_5 yes
C(7) Fe(1) C(9) C(8) 36.0(2) 0_555 28_1 5_555 55_5 yes
C(7) Fe(1) C(10) C(11) -64.3(2) 0_555 28_1 5_555 55_5 yes
C(7) Fe(1) C(10) C(14) 177.5(2) 0_555 28_1 5_555 55_5 yes
C(7) Fe(1) C(11) C(10) 145.8(2) 0_555 28_1 5_555 55_5 yes
C(7) Fe(1) C(11) C(12) -93.1(2) 0_555 28_1 5_555 55_5 yes
C(7) Fe(1) C(12) C(11) 107.1(2) 0_555 28_1 5_555 55_5 yes
C(7) Fe(1) C(12) C(13) -132.0(2) 0_555 28_1 5_555 55_5 yes
C(7) Fe(1) C(13) C(12) 72.6(2) 0_555 28_1 5_555 55_5 yes
C(7) Fe(1) C(13) C(14) -168.0(2) 0_555 28_1 5_555 55_5 yes
C(7) Fe(1) C(14) C(10) -171.3(6) 0_555 28_1 5_555 55_5 yes
C(7) Fe(1) C(14) C(13) 71.2(7) 0_555 28_1 5_555 55_5 yes
C(7) C(6) Fe(1) C(8) -36.9(2) 0_555 28_1 5_555 55_5 yes
C(7) C(6) Fe(1) C(9) -80.8(2) 0_555 28_1 5_555 55_5 yes
C(7) C(6) Fe(1) C(10) 155.6(2) 0_555 28_1 5_555 55_5 yes
C(7) C(6) Fe(1) C(11) 112.0(2) 0_555 28_1 5_555 55_5 yes
C(7) C(6) Fe(1) C(12) 74.5(2) 0_555 28_1 5_555 55_5 yes
C(7) C(6) Fe(1) C(13) 48.1(8) 0_555 28_1 5_555 55_5 yes
C(7) C(6) Fe(1) C(14) -167.4(2) 0_555 28_1 5_555 55_5 yes
C(7) C(6) C(5) C(9) -1.1(3) 0_555 28_1 5_555 55_5 yes
C(7) C(8) Fe(1) C(9) 121.5(3) 0_555 28_1 5_555 55_5 yes
C(7) C(8) Fe(1) C(10) 132.5(5) 0_555 28_1 5_555 55_5 yes
C(7) C(8) Fe(1) C(11) -53.1(3) 0_555 28_1 5_555 55_5 yes
C(7) C(8) Fe(1) C(12) -91.5(2) 0_555 28_1 5_555 55_5 yes
C(7) C(8) Fe(1) C(13) -135.0(2) 0_555 28_1 5_555 55_5 yes
C(7) C(8) Fe(1) C(14) -179.0(2) 0_555 28_1 5_555 55_5 yes
C(8) Fe(1) C(5) C(9) 38.5(2) 0_555 28_1 5_555 55_5 yes
C(8) Fe(1) C(10) C(11) 175.8(5) 0_555 28_1 5_555 55_5 yes
C(8) Fe(1) C(10) C(14) 57.6(6) 0_555 28_1 5_555 55_5 yes
C(8) Fe(1) C(11) C(10) -178.3(2) 0_555 28_1 5_555 55_5 yes
C(8) Fe(1) C(11) C(12) -57.2(3) 0_555 28_1 5_555 55_5 yes
C(8) Fe(1) C(12) C(11) 151.7(2) 0_555 28_1 5_555 55_5 yes
C(8) Fe(1) C(12) C(13) -87.4(2) 0_555 28_1 5_555 55_5 yes
C(8) Fe(1) C(13) C(12) 112.2(2) 0_555 28_1 5_555 55_5 yes
C(8) Fe(1) C(13) C(14) -128.4(2) 0_555 28_1 5_555 55_5 yes
C(8) Fe(1) C(14) C(10) -167.0(1) 0_555 28_1 5_555 55_5 yes
C(8) Fe(1) C(14) C(13) 75.4(2) 0_555 28_1 5_555 55_5 yes
C(8) C(7) Fe(1) C(9) -36.7(2) 0_555 28_1 5_555 55_5 yes
C(8) C(7) Fe(1) C(10) -164.3(2) 0_555 28_1 5_555 55_5 yes
C(8) C(7) Fe(1) C(11) 153.6(2) 0_555 28_1 5_555 55_5 yes
C(8) C(7) Fe(1) C(12) 109.5(2) 0_555 28_1 5_555 55_5 yes
C(8) C(7) Fe(1) C(13) 67.5(2) 0_555 28_1 5_555 55_5 yes
C(8) C(7) Fe(1) C(14) 5.0(7) 0_555 28_1 5_555 55_5 yes
C(8) C(9) Fe(1) C(10) -177.2(2) 0_555 28_1 5_555 55_5 yes
C(8) C(9) Fe(1) C(11) 167.4(4) 0_555 28_1 5_555 55_5 yes
C(8) C(9) Fe(1) C(12) -65.1(3) 0_555 28_1 5_555 55_5 yes
C(8) C(9) Fe(1) C(13) -94.5(2) 0_555 28_1 5_555 55_5 yes
C(8) C(9) Fe(1) C(14) -137.8(2) 0_555 28_1 5_555 55_5 yes
C(9) Fe(1) C(10) C(11) -175.1(1) 0_555 28_1 5_555 55_5 yes
C(9) Fe(1) C(10) C(14) 66.8(2) 0_555 28_1 5_555 55_5 yes
C(9) Fe(1) C(11) C(10) 18.8(5) 0_555 28_1 5_555 55_5 yes
C(9) Fe(1) C(11) C(12) 139.9(5) 0_555 28_1 5_555 55_5 yes
C(9) Fe(1) C(12) C(11) -164.9(2) 0_555 28_1 5_555 55_5 yes
C(9) Fe(1) C(12) C(13) -43.9(3) 0_555 28_1 5_555 55_5 yes
C(9) Fe(1) C(13) C(12) 156.7(2) 0_555 28_1 5_555 55_5 yes
C(9) Fe(1) C(13) C(14) -84.0(2) 0_555 28_1 5_555 55_5 yes
C(9) Fe(1) C(14) C(10) -131.4(1) 0_555 28_1 5_555 55_5 yes
C(9) Fe(1) C(14) C(13) 111.1(1) 0_555 28_1 5_555 55_5 yes
C(9) C(5) Fe(1) C(10) -132.4(1) 0_555 28_1 5_555 55_5 yes
C(9) C(5) Fe(1) C(11) -168.0(1) 0_555 28_1 5_555 55_5 yes
C(9) C(5) Fe(1) C(12) -172.6(5) 0_555 28_1 5_555 55_5 yes
C(9) C(5) Fe(1) C(13) -58.6(2) 0_555 28_1 5_555 55_5 yes
C(9) C(5) Fe(1) C(14) -88.9(2) 0_555 28_1 5_555 55_5 yes
C(9) C(8) Fe(1) C(10) 11.0(6) 0_555 28_1 5_555 55_5 yes
C(9) C(8) Fe(1) C(11) -174.6(2) 0_555 28_1 5_555 55_5 yes
C(9) C(8) Fe(1) C(12) 147.0(2) 0_555 28_1 5_555 55_5 yes
C(9) C(8) Fe(1) C(13) 103.5(2) 0_555 28_1 5_555 55_5 yes
C(9) C(8) Fe(1) C(14) 59.5(2) 0_555 28_1 5_555 55_5 yes
C(10) Fe(1) C(11) C(12) 121.1(2) 0_555 28_1 5_555 55_5 yes
C(10) Fe(1) C(12) C(11) -37.0(1) 0_555 28_1 5_555 55_5 yes
C(10) Fe(1) C(12) C(13) 84.0(2) 0_555 28_1 5_555 55_5 yes
C(10) Fe(1) C(13) C(12) -80.1(2) 0_555 28_1 5_555 55_5 yes
C(10) Fe(1) C(13) C(14) 39.3(1) 0_555 28_1 5_555 55_5 yes
C(10) Fe(1) C(14) C(13) -117.5(2) 0_555 28_1 5_555 55_5 yes
C(10) C(11) Fe(1) C(12) -121.1(2) 0_555 28_1 5_555 55_5 yes
C(10) C(11) Fe(1) C(13) -84.5(1) 0_555 28_1 5_555 55_5 yes
C(10) C(11) Fe(1) C(14) -39.2(1) 0_555 28_1 5_555 55_5 yes
C(10) C(11) C(12) C(13) -1.1(3) 0_555 28_1 5_555 55_5 yes
C(10) C(14) Fe(1) C(11) 38.0(1) 0_555 28_1 5_555 55_5 yes
C(10) C(14) Fe(1) C(12) 80.7(1) 0_555 28_1 5_555 55_5 yes
C(10) C(14) Fe(1) C(13) 117.5(2) 0_555 28_1 5_555 55_5 yes
C(10) C(14) C(13) C(12) -0.7(3) 0_555 28_1 5_555 55_5 yes
C(11) Fe(1) C(10) C(14) -118.2(2) 0_555 28_1 5_555 55_5 yes
C(11) Fe(1) C(12) C(13) 120.9(2) 0_555 28_1 5_555 55_5 yes
C(11) Fe(1) C(13) C(12) -36.3(2) 0_555 28_1 5_555 55_5 yes
C(11) Fe(1) C(13) C(14) 83.0(2) 0_555 28_1 5_555 55_5 yes
C(11) Fe(1) C(14) C(13) -79.5(2) 0_555 28_1 5_555 55_5 yes
C(11) C(10) Fe(1) C(12) 36.1(1) 0_555 28_1 5_555 55_5 yes
C(11) C(10) Fe(1) C(13) 79.0(2) 0_555 28_1 5_555 55_5 yes
C(11) C(10) Fe(1) C(14) 118.2(2) 0_555 28_1 5_555 55_5 yes
C(11) C(10) C(14) C(13) 0.0(3) 0_555 28_1 5_555 55_5 yes
C(11) C(12) Fe(1) C(13) -120.9(2) 0_555 28_1 5_555 55_5 yes
C(11) C(12) Fe(1) C(14) -82.3(2) 0_555 28_1 5_555 55_5 yes
C(11) C(12) C(13) C(14) 1.1(3) 0_555 28_1 5_555 55_5 yes
C(12) Fe(1) C(10) C(14) -82.1(1) 0_555 28_1 5_555 55_5 yes
C(12) Fe(1) C(13) C(14) 119.4(2) 0_555 28_1 5_555 55_5 yes
C(12) Fe(1) C(14) C(13) -36.9(1) 0_555 28_1 5_555 55_5 yes
C(12) C(11) Fe(1) C(13) 36.6(1) 0_555 28_1 5_555 55_5 yes
C(12) C(11) Fe(1) C(14) 81.9(2) 0_555 28_1 5_555 55_5 yes
C(12) C(11) C(10) C(14) 0.7(3) 0_555 28_1 5_555 55_5 yes
C(12) C(13) Fe(1) C(14) -119.4(2) 0_555 28_1 5_555 55_5 yes
C(13) Fe(1) C(10) C(14) -39.2(1) 0_555 28_1 5_555 55_5 yes
C(13) C(12) Fe(1) C(14) 38.7(1) 0_555 28_1 5_555 55_5 yes
C(14) C(1) C(2) C(18) -141(1) 0_555 28_1 5_555 55_5 yes
C(15) S(2) C(16) C(17) -86(23) 0_555 28_1 5_555 55_5 yes
C(15) S(2) C(16) C(18) 53(5) 0_555 28_1 5_555 55_5 yes
C(15) S(2) C(17) C(16) 91(23) 0_555 28_1 5_555 55_5 yes
C(15) S(2) C(17) C(18) 55(5) 0_555 28_1 5_555 55_5 yes
C(15) C(3) S(2) C(16) 64(7) 0_555 28_1 5_555 55_5 yes
C(15) C(3) S(2) C(17) 62(7) 0_555 28_1 5_555 55_5 yes
C(15) C(3) C(2) C(18) -6(1) 0_555 28_1 5_555 55_5 yes
C(15) C(16) S(1) C(17) -13(12) 0_555 28_1 5_555 55_5 yes
C(15) C(16) S(1) C(18) 27(6) 0_555 28_1 5_555 55_5 yes
C(15) C(16) S(2) C(17) 86(23) 0_555 28_1 5_555 55_5 yes
C(15) C(16) C(17) C(18) 21(28) 0_555 28_1 5_555 55_5 yes
C(15) C(16) C(18) C(17) -8(11) 0_555 28_1 5_555 55_5 yes
C(15) C(17) S(1) C(16) 164(15) 0_555 28_1 5_555 55_5 yes
C(15) C(17) S(1) C(18) 25(6) 0_555 28_1 5_555 55_5 yes
C(15) C(17) S(2) C(16) -91(23) 0_555 28_1 5_555 55_5 yes
C(15) C(17) C(16) C(18) -21(28) 0_555 28_1 5_555 55_5 yes
C(15) C(17) C(18) C(16) 170(13) 0_555 28_1 5_555 55_5 yes
C(16) S(1) C(2) C(18) 33(11) 0_555 28_1 5_555 55_5 yes
C(16) S(1) C(17) C(18) 138(15) 0_555 28_1 5_555 55_5 yes
C(16) S(1) C(18) C(17) -3(1) 0_555 28_1 5_555 55_5 yes
C(16) S(2) C(15) C(17) 3(1) 0_555 28_1 5_555 55_5 yes
C(16) S(2) C(17) C(18) -36(21) 0_555 28_1 5_555 55_5 yes
C(16) C(15) S(2) C(17) -3(1) 0_555 28_1 5_555 55_5 yes
C(16) C(15) C(17) C(18) -16(22) 0_555 28_1 5_555 55_5 yes
C(16) C(17) S(1) C(18) -138(15) 0_555 28_1 5_555 55_5 yes
C(16) C(18) S(1) C(17) 3(1) 0_555 28_1 5_555 55_5 yes
C(17) S(1) C(2) C(18) 36(12) 0_555 28_1 5_555 55_5 yes
C(17) S(1) C(16) C(18) -40(14) 0_555 28_1 5_555 55_5 yes
C(17) S(2) C(16) C(18) 140(23) 0_555 28_1 5_555 55_5 yes
C(17) C(15) C(16) C(18) 161(24) 0_555 28_1 5_555 55_5 yes
C(17) C(16) S(1) C(18) 40(14) 0_555 28_1 5_555 55_5 yes
C(17) C(16) S(1) C(18) 40(14) 0_555 28_1 5_555 55_5 yes
